data_4116529
loop_
_publ_author_name
'Joshua J. Pak'
'Timothy J. R. Weakley'
'Michael M. Haley'

_publ_contact_author_address
;Department of Chemistry,
University of Oregon,
Eugene, OR 97403-1253
USA
;
_publ_contact_author_email tweakley@oregon.uoregon.edu
_publ_contact_author_fax 01(541)3464643
_publ_contact_author_name 'Dr Timothy J. R. Weakley'
_publ_contact_author_phone 01(541)3464620
_publ_section_title
;
 Stepwise Assembly of Site Specifically Functionalized
 Dehydrobenzo[18]annulenes
;
_journal_name_full 'Journal of the American Chemical Society'
_journal_page_first 8182
_journal_page_last 8192
_journal_paper_doi 10.1021/ja991749g
_journal_volume 121
_journal_year 1999
_chemical_formula_moiety '(C46 H44 N4 O4 ), (C H2 Cl2 )''
_chemical_formula_sum 'C47 H46 Cl2 N4 O4'
_chemical_formula_weight 801.81
_space_group_IT_number 2
_symmetry_cell_setting triclinic
_symmetry_Int_Tables_number 2
_symmetry_space_group_name_Hall '-P 1'
_symmetry_space_group_name_H-M 'P -1'
_cell_angle_alpha 74.555(9)
_cell_angle_beta 86.062(9)
_cell_angle_gamma 79.597(10)
_cell_formula_units_Z 2
_cell_length_a 10.023(1)
_cell_length_b 13.922(2)
_cell_length_c 16.577(2)
_cell_measurement_reflns_used 25
_cell_measurement_temperature 294
_cell_measurement_theta_max 10.3
_cell_measurement_theta_min 8.0
_cell_volume 2192.5(5)
_diffrn_ambient_temperature 294
_diffrn_measurement_device 'Enraf-Nonius CAD-4 diffractometer'
_diffrn_measurement_method 'omega scans'
_diffrn_orient_matrix_UB_11 -0.00243
_diffrn_orient_matrix_UB_12 -0.02949
_diffrn_orient_matrix_UB_13 0.06197
_diffrn_orient_matrix_UB_21 -0.05577
_diffrn_orient_matrix_UB_22 0.06445
_diffrn_orient_matrix_UB_23 0.00733
_diffrn_orient_matrix_UB_31 -0.08471
_diffrn_orient_matrix_UB_32 -0.02630
_diffrn_orient_matrix_UB_33 -0.00497
_diffrn_radiation_detector 'scintillation counter'
_diffrn_radiation_monochromator graphite
_diffrn_radiation_source 'sealed X-ray tube'
_diffrn_radiation_type 'Mo K\a'
_diffrn_radiation_wavelength 0.71073
_diffrn_reflns_av_R_equivalents 0.027
_diffrn_reflns_limit_h_max 10
_diffrn_reflns_limit_h_min 0
_diffrn_reflns_limit_k_max 14
_diffrn_reflns_limit_k_min -14
_diffrn_reflns_limit_l_max 17
_diffrn_reflns_limit_l_min -17
_diffrn_reflns_number 5758
_diffrn_reflns_theta_max 22.0
_diffrn_reflns_theta_min 1.5
_diffrn_standards_decay_% 2.7
_diffrn_standards_interval_time 60
_diffrn_standards_number 3
_exptl_absorpt_coefficient_mu 0.191
_exptl_absorpt_correction_type none
_exptl_crystal_colour yellow
_exptl_crystal_density_diffrn 1.214
_exptl_crystal_description prism
_exptl_crystal_F_000 844.00
_exptl_crystal_size_max 0.40
_exptl_crystal_size_mid 0.15
_exptl_crystal_size_min 0.07
_refine_diff_density_max 0.34
_refine_diff_density_min -0.31
_refine_ls_abs_structure_details 'not applicable'
_refine_ls_extinction_coef 0.00
_refine_ls_extinction_method none
_refine_ls_goodness_of_fit_obs 1.69
_refine_ls_hydrogen_treatment constr
_refine_ls_matrix_type full
_refine_ls_number_parameters 514
_refine_ls_number_reflns 3317
_refine_ls_number_restraints 0
_refine_ls_R_factor_obs 0.1011
_refine_ls_shift/esd_max 0.071
_refine_ls_structure_factor_coef F
_refine_ls_weighting_details 'w = 4F~o~^2^/[\s^2^(I)+(0.02I)^2^]'
_refine_ls_weighting_scheme calc
_refine_ls_wR_factor_obs 0.0534
_reflns_number_observed 3317
_reflns_number_total 5376
_reflns_observed_criterion I>\s(I)
_cod_data_source_file ja991749g_2.cif
_cod_data_source_block C47H46Cl2N4O4
_cod_original_cell_volume 2192.5(9)
_cod_original_sg_symbol_H-M 'P -1 '
_cod_original_formula_sum 'C47 H46 Cl2 N4 O4 '
_cod_database_code 4116529

loop_
_symmetry_equiv_pos_as_xyz
'   +x,   +y,   +z'
'   -x,   -y,   -z'

loop_
_atom_site_aniso_label
_atom_site_aniso_U_11
_atom_site_aniso_U_22
_atom_site_aniso_U_33
_atom_site_aniso_U_12
_atom_site_aniso_U_13
_atom_site_aniso_U_23
Cl1 0.083(2) 0.154(2) 0.123(2) -0.026(2) -0.014(1) -0.021(2)
Cl2 0.096(2) 0.188(3) 0.168(2) -0.040(2) 0.023(2) -0.092(2)
O1 0.124(5) 0.106(5) 0.086(4) -0.012(4) -0.039(3) -0.052(4)
O2 0.079(4) 0.172(6) 0.109(5) 0.008(4) -0.053(4) -0.062(4)
O3 0.106(4) 0.075(4) 0.079(4) -0.025(3) 0.004(3) -0.040(3)
O4 0.075(4) 0.162(6) 0.120(5) -0.036(4) 0.031(4) -0.086(4)
N1 0.076(6) 0.077(6) 0.070(5) -0.018(4) -0.031(4) -0.022(4)
N2 0.071(5) 0.081(5) 0.060(4) -0.012(5) -0.001(4) -0.024(4)
N3 0.056(4) 0.094(5) 0.052(4) -0.014(4) -0.013(4) -0.030(4)
N4 0.057(5) 0.099(6) 0.106(6) -0.004(4) -0.006(4) -0.058(5)
C1 0.039(5) 0.054(5) 0.054(5) -0.006(4) -0.014(4) -0.012(4)
C2 0.058(5) 0.058(5) 0.054(5) -0.014(4) -0.009(4) -0.019(4)
C3 0.047(5) 0.065(6) 0.049(5) -0.018(4) -0.018(4) -0.006(4)
C4 0.037(5) 0.075(6) 0.063(5) 0.002(4) -0.012(4) -0.016(5)
C5 0.051(5) 0.070(5) 0.057(5) -0.014(4) -0.003(4) -0.019(4)
C6 0.052(5) 0.055(5) 0.047(5) -0.015(4) -0.007(4) -0.009(4)
C7 0.042(5) 0.071(5) 0.047(5) -0.016(4) -0.009(4) -0.017(4)
C8 0.055(5) 0.060(5) 0.052(5) -0.015(4) -0.015(4) -0.011(4)
C9 0.058(5) 0.071(6) 0.055(5) -0.019(4) -0.008(4) -0.016(4)
C10 0.056(5) 0.066(5) 0.054(5) -0.008(4) -0.005(4) -0.016(4)
C11 0.051(5) 0.064(5) 0.042(5) -0.017(4) -0.009(4) -0.014(4)
C12 0.055(5) 0.068(5) 0.045(4) -0.015(4) -0.001(4) -0.013(4)
C13 0.057(5) 0.063(5) 0.048(5) -0.005(4) -0.001(4) -0.030(4)
C14 0.059(5) 0.062(5) 0.041(5) -0.021(4) -0.008(4) -0.013(4)
C15 0.043(5) 0.074(5) 0.049(5) -0.008(4) -0.004(4) -0.019(4)
C16 0.058(5) 0.064(5) 0.042(5) -0.013(4) 0.000(4) -0.018(4)
C17 0.054(5) 0.069(6) 0.049(5) -0.008(4) -0.015(4) -0.018(4)
C18 0.059(5) 0.075(6) 0.052(5) -0.004(4) -0.007(4) -0.024(4)
C19 0.054(5) 0.079(6) 0.049(5) 0.007(4) -0.002(4) -0.026(4)
C20 0.045(5) 0.077(6) 0.047(5) -0.002(4) 0.002(4) -0.015(4)
C21 0.042(5) 0.064(5) 0.052(5) 0.001(4) 0.001(4) -0.004(4)
C22 0.068(6) 0.076(6) 0.057(5) 0.005(5) -0.011(4) -0.029(4)
C23 0.045(5) 0.077(6) 0.073(5) 0.008(4) -0.014(4) -0.025(5)
C24 0.047(6) 0.059(5) 0.074(6) -0.007(4) 0.008(4) -0.025(4)
C25 0.043(5) 0.082(6) 0.073(5) -0.004(4) 0.001(4) -0.039(5)
C26 0.035(5) 0.062(5) 0.060(5) -0.011(4) -0.002(4) -0.009(4)
C27 0.056(6) 0.063(5) 0.057(5) -0.002(5) -0.006(5) -0.017(4)
C28 0.057(6) 0.070(6) 0.063(5) -0.005(5) -0.007(4) -0.020(4)
C29 0.061(6) 0.072(6) 0.070(5) 0.005(5) -0.015(5) -0.021(4)
C30 0.062(6) 0.055(5) 0.062(5) -0.008(5) -0.015(5) -0.017(4)
C31 0.081(6) 0.101(7) 0.053(5) 0.000(5) -0.023(4) -0.027(5)
C32 0.147(9) 0.162(9) 0.055(6) -0.068(7) 0.024(6) -0.032(6)
C33 0.168(11) 0.165(10) 0.088(8) -0.061(8) 0.012(7) -0.036(7)
C34 0.251(16) 0.213(14) 0.126(10) -0.063(11) 0.038(9) -0.017(9)
C35 0.068(6) 0.093(7) 0.086(6) -0.022(5) -0.020(5) -0.044(5)
C36 0.075(6) 0.122(8) 0.087(6) -0.004(6) -0.032(5) -0.036(5)
C37 0.048(7) 0.170(11) 0.238(12) 0.004(7) -0.050(7) -0.044(9)
C38 0.083(8) 0.265(15) 0.266(14) 0.015(9) -0.045(8) -0.094(12)
C39 0.090(8) 0.086(7) 0.106(7) 0.011(6) 0.002(6) -0.031(6)
C40 0.078(7) 0.147(8) 0.088(7) -0.024(6) 0.008(5) -0.019(6)
C41 0.024(6) 0.421(19) 0.113(10) 0.037(9) -0.004(6) -0.013(11)
C42 0.131(12) 0.520(25) 0.122(11) 0.134(15) 0.001(8) -0.024(13)
C43 0.085(7) 0.096(8) 0.141(9) -0.006(6) 0.034(7) -0.059(7)
C44 0.120(8) 0.124(9) 0.108(8) -0.023(7) -0.009(7) -0.029(7)
C45 0.272(15) 0.196(14) 0.117(10) -0.055(11) -0.060(11) -0.039(10)
C46 0.478(26) 0.265(20) 0.222(17) -0.090(18) -0.130(19) -0.050(15)
C47 0.079(7) 0.158(9) 0.097(7) -0.035(6) 0.008(5) 0.021(6)

loop_
_atom_site_label
_atom_site_fract_x
_atom_site_fract_y
_atom_site_fract_z
_atom_site_U_iso_or_equiv
_atom_site_thermal_displace_type
Cl1 0.7538(2) -0.0635(2) 0.2977(2) 0.122(1) Uij
Cl2 0.8681(2) 0.0227(2) 0.4107(2) 0.141(1) Uij
O1 0.2039(6) 0.7237(4) 0.1558(3) 0.099(2) Uij
O2 0.0363(6) 0.8355(5) 0.1773(3) 0.116(3) Uij
O3 0.6608(5) 1.0722(4) 0.9007(3) 0.082(2) Uij
O4 0.4878(6) 1.0015(4) 0.8980(3) 0.109(2) Uij
N1 0.1473(7) 0.7834(5) 0.1937(4) 0.072(3) Uij
N2 0.6062(7) 1.0114(5) 0.8799(4) 0.070(3) Uij
N3 0.8956(6) 0.9106(4) 0.9046(3) 0.064(2) Uij
N4 1.3541(7) 0.4215(5) 0.3046(4) 0.082(3) Uij
C1 0.4184(6) 0.7647(5) 0.3427(4) 0.049(2) Uij
C2 0.3501(7) 0.7506(5) 0.2768(4) 0.055(3) Uij
C3 0.2186(7) 0.7980(5) 0.2641(4) 0.053(3) Uij
C4 0.1489(6) 0.8544(5) 0.3141(4) 0.060(3) Uij
C5 0.2151(7) 0.8687(5) 0.3791(4) 0.058(3) Uij
C6 0.3510(7) 0.8246(5) 0.3940(4) 0.051(2) Uij
C7 0.4201(6) 0.8390(5) 0.4606(4) 0.052(2) Uij
C8 0.4750(7) 0.8542(5) 0.5163(4) 0.055(2) Uij
C9 0.5420(7) 0.8706(5) 0.5804(4) 0.060(3) Uij
C10 0.5977(7) 0.8845(5) 0.6359(4) 0.058(3) Uij
C11 0.6732(7) 0.8966(5) 0.7024(4) 0.051(3) Uij
C12 0.6103(6) 0.9389(5) 0.7644(4) 0.056(2) Uij
C13 0.6823(7) 0.9484(5) 0.8279(4) 0.054(3) Uij
C14 0.8232(7) 0.9130(5) 0.8374(4) 0.052(3) Uij
C15 0.8860(6) 0.8731(5) 0.7719(4) 0.055(2) Uij
C16 0.8150(7) 0.8651(5) 0.7066(4) 0.054(3) Uij
C17 0.8854(7) 0.8166(5) 0.6458(4) 0.057(3) Uij
C18 0.9413(7) 0.7700(5) 0.5986(4) 0.061(3) Uij
C19 1.0073(7) 0.7157(5) 0.5465(4) 0.061(3) Uij
C20 1.0673(6) 0.6646(5) 0.5037(4) 0.058(3) Uij
C21 1.1375(7) 0.6030(5) 0.4533(4) 0.056(3) Uij
C22 1.2745(8) 0.5641(5) 0.4637(4) 0.067(3) Uij
C23 1.3459(7) 0.5052(5) 0.4159(4) 0.065(3) Uij
C24 1.2840(7) 0.4804(5) 0.3528(4) 0.059(3) Uij
C25 1.1447(7) 0.5190(5) 0.3410(4) 0.063(3) Uij
C26 1.0737(7) 0.5772(5) 0.3910(4) 0.053(3) Uij
C27 0.9316(8) 0.6141(5) 0.3790(4) 0.059(3) Uij
C28 0.8124(8) 0.6459(5) 0.3725(4) 0.063(3) Uij
C29 0.6760(8) 0.6833(5) 0.3644(4) 0.068(3) Uij
C30 0.5585(8) 0.7189(5) 0.3556(4) 0.059(3) Uij
C31 0.8404(8) 0.8922(6) 0.9906(5) 0.078(3) Uij
C32 0.7708(9) 0.8032(7) 1.0151(5) 0.116(4) Uij
C33 0.741(1) 0.7715(8) 1.1059(6) 0.136(5) Uij
C34 0.655(1) 0.6965(10) 1.1276(7) 0.201(6) Uij
C35 1.0422(8) 0.9096(6) 0.8961(4) 0.077(3) Uij
C36 1.1321(8) 0.8078(6) 0.9234(4) 0.093(3) Uij
C37 1.2814(9) 0.8210(8) 0.9096(7) 0.154(5) Uij
C38 1.378(1) 0.7318(10) 0.9352(8) 0.203(6) Uij
C39 1.4972(9) 0.3768(6) 0.3180(5) 0.096(4) Uij
C40 1.5927(9) 0.4444(7) 0.2733(5) 0.107(4) Uij
C41 1.7395(9) 0.385(1) 0.2875(6) 0.206(6) Uij
C42 1.831(1) 0.403(1) 0.2389(7) 0.294(8) Uij
C43 1.2862(8) 0.3930(7) 0.2405(7) 0.105(4) Uij
C44 1.2797(9) 0.4675(7) 0.1602(6) 0.117(4) Uij
C45 1.200(1) 0.4280(10) 0.0992(7) 0.190(6) Uij
C46 1.194(2) 0.494(1) 0.0236(10) 0.31(1) Uij
C47 0.7715(8) -0.0637(7) 0.4008(5) 0.120(4) Uij
H1 0.3938 0.7093 0.2421 0.0660 Uiso
H2 0.0562 0.8835 0.3043 0.0716 Uiso
H3 0.1683 0.9086 0.4139 0.0697 Uiso
H4 0.5151 0.9619 0.7628 0.0669 Uiso
H5 0.9813 0.8507 0.7730 0.0656 Uiso
H6 1.3208 0.5791 0.5058 0.0798 Uiso
H7 1.4397 0.4805 0.4258 0.0786 Uiso
H8 1.0990 0.5049 0.2982 0.0759 Uiso
H9 0.9129 0.8817 1.0277 0.0933 Uiso
H10 0.7772 0.9502 0.9955 0.0933 Uiso
H11 0.6876 0.8195 0.9863 0.1397 Uiso
H12 0.8271 0.7484 0.9990 0.1397 Uiso
H13 0.8245 0.7445 1.1341 0.1635 Uiso
H14 0.6980 0.8291 1.1238 0.1635 Uiso
H15 0.5711 0.7227 1.1001 0.2413 Uiso
H16 0.6976 0.6381 1.1105 0.2413 Uiso
H17 0.6394 0.6789 1.1864 0.2413 Uiso
H18 1.0626 0.9377 0.8388 0.0920 Uiso
H19 1.0642 0.9513 0.9286 0.0920 Uiso
H20 1.1154 0.7786 0.9811 0.1116 Uiso
H21 1.1129 0.7647 0.8915 0.1116 Uiso
H22 1.2959 0.8489 0.8515 0.1852 Uiso
H23 1.2967 0.8671 0.9398 0.1852 Uiso
H24 1.3682 0.7041 0.9938 0.2440 Uiso
H25 1.3640 0.6841 0.9063 0.2440 Uiso
H26 1.4668 0.7475 0.9227 0.2440 Uiso
H27 1.5136 0.3602 0.3762 0.1154 Uiso
H28 1.5146 0.3169 0.2991 0.1154 Uiso
H29 1.5745 0.4650 0.2152 0.1280 Uiso
H30 1.5824 0.5023 0.2947 0.1280 Uiso
H31 1.7661 0.3923 0.3392 0.2478 Uiso
H32 1.7335 0.3162 0.2930 0.2478 Uiso
H33 1.9066 0.3503 0.2529 0.3524 Uiso
H34 1.8034 0.4092 0.1839 0.3524 Uiso
H35 1.8563 0.4651 0.2414 0.3524 Uiso
H36 1.3347 0.3306 0.2332 0.1258 Uiso
H37 1.1963 0.3851 0.2597 0.1258 Uiso
H38 1.2327 0.5309 0.1662 0.1404 Uiso
H39 1.3687 0.4744 0.1385 0.1404 Uiso
H40 1.2469 0.3639 0.0944 0.2281 Uiso
H41 1.1113 0.4220 0.1209 0.2281 Uiso
H42 1.2831 0.5007 0.0022 0.3776 Uiso
H43 1.1472 0.4708 -0.0134 0.3776 Uiso
H44 1.1467 0.5582 0.0284 0.3776 Uiso
H45 0.6840 -0.0479 0.4245 0.1441 Uiso
H46 0.8136 0.1292 0.4304 0.1441 Uiso

loop_
_atom_type_symbol
_atom_type_oxidation_number
_atom_type_number_in_cell
_atom_type_scat_dispersion_real
_atom_type_scat_dispersion_imag
_atom_type_scat_source
C 0 94 0.002 0.002 'Cromer & Waber (1974)'
H 0 92 0.000 0.000 'Cromer & Waber (1974)'
Cl 0 4 0.132 0.159 'Cromer & Waber (1974)'
N 0 8 0.004 0.003 'Cromer & Waber (1974)'
O 0 8 0.008 0.006 'Cromer & Waber (1974)'

loop_
_geom_angle_atom_site_label_1
_geom_angle_atom_site_label_2
_geom_angle_atom_site_label_3
_geom_angle
_geom_angle_publ_flag
O1 N1 O2 125.0(7) yes
O1 N1 C3 118.6(7) yes
O2 N1 C3 116.3(7) yes
O3 N2 O4 123.3(7) yes
O3 N2 C13 119.5(7) yes
O4 N2 C13 117.2(7) yes
C14 N3 C31 123.6(6) no
C14 N3 C35 120.2(6) no
C31 N3 C35 115.4(5) no
C24 N4 C39 122.3(7) no
C24 N4 C43 121.3(7) no
C39 N4 C43 116.2(6) no
C2 C1 C6 120.1(6) yes
C2 C1 C30 119.2(6) yes
C6 C1 C30 120.8(6) yes
C1 C2 C3 117.9(6) yes
N1 C3 C2 117.5(7) yes
N1 C3 C4 118.8(7) yes
C2 C3 C4 123.6(6) yes
C3 C4 C5 118.9(6) yes
C4 C5 C6 120.3(6) yes
C1 C6 C5 119.2(6) yes
C1 C6 C7 120.1(6) yes
C5 C6 C7 120.7(7) yes
C6 C7 C8 177.7(8) yes
C7 C8 C9 178.5(8) yes
C8 C9 C10 179.0(8) yes
C9 C10 C11 176.2(8) yes
C10 C11 C12 121.6(7) yes
C10 C11 C16 121.1(6) yes
C12 C11 C16 117.3(6) yes
C11 C12 C13 121.2(6) yes
N2 C13 C12 114.5(7) yes
N2 C13 C14 121.4(6) yes
C12 C13 C14 123.5(6) yes
N3 C14 C13 125.3(6) yes
N3 C14 C15 120.4(7) yes
C13 C14 C15 114.2(6) yes
C14 C15 C16 122.7(6) yes
C11 C16 C15 120.9(6) yes
C11 C16 C17 119.8(6) yes
C15 C16 C17 119.1(7) yes
C16 C17 C18 175.4(7) yes
C17 C18 C19 178.5(7) yes
C18 C19 C20 177.1(8) yes
C19 C20 C21 179.2(8) yes
C20 C21 C22 121.0(7) yes
C20 C21 C26 122.8(6) yes
C22 C21 C26 116.3(7) yes
C21 C22 C23 122.8(7) yes
C22 C23 C24 121.5(7) yes
N4 C24 C23 122.1(7) yes
N4 C24 C25 121.2(7) yes
C23 C24 C25 116.8(7) yes
C24 C25 C26 120.9(6) yes
C21 C26 C25 121.8(6) yes
C21 C26 C27 118.2(7) yes
C25 C26 C27 120.0(7) yes
C26 C27 C28 177.1(7) yes
C27 C28 C29 179.4(8) yes
C28 C29 C30 177.7(8) yes
C1 C30 C29 178.0(8) yes
N3 C31 C32 113.2(6) no
C31 C32 C33 113.2(8) no
C32 C33 C34 113.0(9) no
N3 C35 C36 116.6(6) no
C35 C36 C37 109.4(7) no
C36 C37 C38 115.8(10) no
N4 C39 C40 113.8(7) no
C39 C40 C41 108.3(8) no
C40 C41 C42 122(1) no
N4 C43 C44 113.1(8) no
C43 C44 C45 107.2(9) no
C44 C45 C46 109(1) no
Cl1 C47 Cl2 112.7(4) no

loop_
_geom_bond_atom_site_label_1
_geom_bond_atom_site_label_2
_geom_bond_distance
_geom_bond_publ_flag
Cl1 C47 1.729(8) yes
Cl2 C47 1.719(9) yes
O1 N1 1.211(7) yes
O2 N1 1.218(6) yes
O3 N2 1.217(6) yes
O4 N2 1.227(6) yes
N1 C3 1.485(7) yes
N2 C13 1.471(7) yes
N3 C14 1.361(7) yes
N3 C31 1.467(7) yes
N3 C35 1.465(7) yes
N4 C24 1.365(7) yes
N4 C39 1.464(9) yes
N4 C43 1.474(9) yes
C1 C2 1.402(7) yes
C1 C6 1.405(7) yes
C1 C30 1.439(8) yes
C2 C3 1.366(7) yes
C3 C4 1.365(8) yes
C4 C5 1.379(7) yes
C5 C6 1.399(7) yes
C6 C7 1.418(8) yes
C7 C8 1.189(7) yes
C8 C9 1.385(8) yes
C9 C10 1.184(8) yes
C10 C11 1.439(8) yes
C11 C12 1.379(7) yes
C11 C16 1.411(7) yes
C12 C13 1.364(7) yes
C13 C14 1.414(8) yes
C14 C15 1.408(7) yes
C15 C16 1.374(7) yes
C16 C17 1.437(8) yes
C17 C18 1.194(8) yes
C18 C19 1.357(8) yes
C19 C20 1.195(8) yes
C20 C21 1.419(8) yes
C21 C22 1.387(8) yes
C21 C26 1.405(8) yes
C22 C23 1.367(8) yes
C23 C24 1.400(8) yes
C24 C25 1.409(8) yes
C25 C26 1.385(8) yes
C26 C27 1.432(8) yes
C27 C28 1.199(8) yes
C28 C29 1.375(9) yes
C29 C30 1.195(8) yes
C31 C32 1.481(9) no
C32 C33 1.477(10) no
C33 C34 1.431(12) no
C35 C36 1.510(9) no
C36 C37 1.535(10) no
C37 C38 1.415(12) no
C39 C40 1.485(9) no
C40 C41 1.552(11) no
C41 C42 1.197(13) no
C43 C44 1.451(10) no
C44 C45 1.587(13) no
C45 C46 1.341(15) no

loop_
_geom_torsion_atom_site_label_1
_geom_torsion_atom_site_label_2
_geom_torsion_atom_site_label_3
_geom_torsion_atom_site_label_4
_geom_torsion
_geom_torsion_publ_flag
O1 N1 C3 C2 6(1) no
O1 N1 C3 C4 -171.3(7) no
O2 N1 C3 C2 -171.6(7) no
O2 N1 C3 C4 11(1) no
O3 N2 C13 C12 -136.9(7) no
O3 N2 C13 C14 35.1(9) no
O4 N2 C13 C12 41.0(9) no
O4 N2 C13 C14 -147.0(7) no
N1 C3 C2 C1 179.5(6) no
N1 C3 C4 C5 -179.6(6) no
N2 C13 C12 C11 169.2(6) no
N2 C13 C14 N3 17(1) no
N2 C13 C14 C15 -166.9(6) no
N3 C14 C13 C12 -172.1(6) no
N3 C14 C15 C16 173.9(6) no
N3 C31 C32 C33 167.7(7) no
N3 C35 C36 C37 179.6(6) no
N4 C24 C23 C22 -180.0(7) no
N4 C24 C25 C26 178.9(7) no
N4 C39 C40 C41 -175.9(7) no
N4 C43 C44 C45 -178.2(8) no
C1 C2 C3 C4 -3(1) no
C1 C6 C5 C4 -0.8(9) no
C1 C6 C7 C8 154(17) no
C1 C30 C29 C28 9(39) no
C2 C1 C6 C5 0.8(9) no
C2 C1 C6 C7 -180.0(6) no
C2 C1 C30 C29 81(23) no
C2 C3 C4 C5 3(1) no
C3 C2 C1 C6 1.1(9) no
C3 C2 C1 C30 -177.6(6) no
C3 C4 C5 C6 -1(1) no
C4 C5 C6 C7 179.9(6) no
C5 C6 C1 C30 179.4(6) no
C5 C6 C7 C8 -27(18) no
C6 C1 C30 C29 -97(22) no
C6 C7 C8 C9 -146(22) no
C7 C6 C1 C30 -1.3(9) no
C7 C8 C9 C10 -144(42) no
C8 C9 C10 C11 131(42) no
C9 C10 C11 C12 -163(11) no
C9 C10 C11 C16 17(12) no
C10 C11 C12 C13 178.8(6) no
C10 C11 C16 C15 -177.4(6) no
C10 C11 C16 C17 -2.5(9) no
C11 C12 C13 C14 -3(1) no
C11 C16 C15 C14 0(1) no
C11 C16 C17 C18 -83(9) no
C12 C11 C16 C15 2.5(9) no
C12 C11 C16 C17 177.3(6) no
C12 C13 C14 C15 4.4(9) no
C13 C12 C11 C16 -1(1) no
C13 C14 N3 C31 34(1) no
C13 C14 N3 C35 -156.9(7) no
C13 C14 C15 C16 -2.8(9) no
C14 N3 C31 C32 48.8(9) no
C14 N3 C35 C36 -97.9(8) no
C14 C15 C16 C17 -175.4(6) no
C15 C14 N3 C31 -142.8(6) no
C15 C14 N3 C35 26.9(9) no
C15 C16 C17 C18 91(9) no
C16 C17 C18 C19 -66(35) no
C17 C18 C19 C20 25(42) no
C18 C19 C20 C21 66(60) no
C19 C20 C21 C22 -120(54) no
C19 C20 C21 C26 60(54) no
C20 C21 C22 C23 -179.4(7) no
C20 C21 C26 C25 178.4(6) no
C20 C21 C26 C27 -1(1) no
C21 C22 C23 C24 0(1) no
C21 C26 C25 C24 2(1) no
C21 C26 C27 C28 -18(16) no
C22 C21 C26 C25 -2(1) no
C22 C21 C26 C27 178.9(6) no
C22 C23 C24 C25 0(1) no
C23 C22 C21 C26 1(1) no
C23 C24 N4 C39 3(1) no
C23 C24 N4 C43 177.7(7) no
C23 C24 C25 C26 -1(1) no
C24 N4 C39 C40 -86.6(9) no
C24 N4 C43 C44 86.8(9) no
C24 C25 C26 C27 -178.8(6) no
C25 C24 N4 C39 -177.3(7) no
C25 C24 N4 C43 -2(1) no
C25 C26 C27 C28 163(15) no
C26 C27 C28 C29 96(70) no
C27 C28 C29 C30 7(83) no
C31 N3 C35 C36 72.5(8) no
C31 C32 C33 C34 170(1) no
C32 C31 N3 C35 -121.2(7) no
C35 C36 C37 C38 177.9(9) no
C39 N4 C43 C44 -97.9(9) no
C39 C40 C41 C42 153(2) no
C40 C39 N4 C43 98.2(9) no
C43 C44 C45 C46 -179(1) no
